data_7238320
loop_
_publ_author_name
'Barcel\'o-Oliver, Miquel'
'Estarellas, Carolina'
'Garc\'ia-Raso, Angel'
'Terr\'on, Angel'
'Frontera, Antonio'
'Qui\~nonero, David'
'Mata, Ignasi'
'Molins, Elies'
'Dey\`a, Pere M.'

_publ_section_title
;
 Experimental and theoretical study of uracil derivatives: the crucial
 role of weak fluorine--fluorine noncovalent interactions
;
_journal_issue 11
_journal_name_full CrystEngComm
_journal_page_first 3758
_journal_paper_doi 10.1039/c0ce00048e
_journal_volume 12
_journal_year 2010
_chemical_formula_moiety 'C7 H9 F N2 O3'
_chemical_formula_sum 'C7 H9 F N2 O3'
_chemical_formula_weight 188.16
_chemical_name_common 5-fluoro-1-(3-hydroxypropyl)pyrimidine-2,4(1H,3H)-dione
_chemical_name_systematic
;
5-fluoro-1-(3-hydroxypropyl)pyrimidine-2,4(1H,3H)-dione
;
_space_group_IT_number 2
_space_group_name_Hall '-P 1'
_space_group_name_H-M_alt 'P -1'
_symmetry_cell_setting triclinic
_symmetry_space_group_name_Hall '-P 1'
_symmetry_space_group_name_H-M 'P -1'
_atom_sites_solution_hydrogens geom
_atom_sites_solution_primary direct
_atom_sites_solution_secondary difmap
_audit_creation_method SHELXL-97
_cell_angle_alpha 105.164(7)
_cell_angle_beta 98.715(8)
_cell_angle_gamma 100.835(8)
_cell_formula_units_Z 4
_cell_length_a 5.0210(5)
_cell_length_b 13.1280(11)
_cell_length_c 13.2385(12)
_cell_measurement_reflns_used 3118
_cell_measurement_temperature 183(2)
_cell_measurement_theta_max 32.6073
_cell_measurement_theta_min 2.6440
_cell_volume 808.48(14)
_computing_cell_refinement 'CrysAlis RED (Oxford, 2007)'
_computing_data_collection 'CrysAlis RED (Oxford, 2007)'
_computing_data_reduction 'CrysAlis RED (Oxford, 2007)'
_computing_molecular_graphics 'ORTEP-3 (Farrugia, 1997)'
_computing_publication_material 'SHELXL-97 (Sheldrick, 1997)'
_computing_structure_refinement 'SHELXL-97 (Sheldrick, 1997)'
_computing_structure_solution 'SHELXS-97 (Sheldrick, 1990)'
_diffrn_ambient_temperature 183(2)
_diffrn_detector_area_resol_mean 10.4498
_diffrn_measured_fraction_theta_full 0.981
_diffrn_measured_fraction_theta_max 0.981
_diffrn_measurement_device_type 'Xcalibur Ruby'
_diffrn_measurement_method '/o oscillation scan'
_diffrn_radiation_monochromator graphite
_diffrn_radiation_source 'Enhance (Mo) X-ray Source'
_diffrn_radiation_type MoK\a
_diffrn_radiation_wavelength 0.7107
_diffrn_reflns_av_R_equivalents 0.0497
_diffrn_reflns_av_sigmaI/netI 0.0751
_diffrn_reflns_limit_h_max 6
_diffrn_reflns_limit_h_min -6
_diffrn_reflns_limit_k_max 15
_diffrn_reflns_limit_k_min -15
_diffrn_reflns_limit_l_max 15
_diffrn_reflns_limit_l_min -15
_diffrn_reflns_number 7496
_diffrn_reflns_theta_full 25.34
_diffrn_reflns_theta_max 25.34
_diffrn_reflns_theta_min 2.65
_exptl_absorpt_coefficient_mu 0.136
_exptl_absorpt_correction_T_max 1.00000
_exptl_absorpt_correction_T_min 0.89177
_exptl_absorpt_correction_type multi-scan
_exptl_absorpt_process_details
;
CrysAlisPro, Oxford Diffraction Ltd.,
Version 1.171.33.55 (release 05-01-2010 CrysAlis171 .NET)
(compiled Jan 5 2010,16:28:46)
Empirical absorption correction using spherical harmonics,
implemented in SCALE3 ABSPACK scaling algorithm.
;
_exptl_crystal_colour colorless
_exptl_crystal_density_diffrn 1.546
_exptl_crystal_density_method 'not measured'
_exptl_crystal_description plate
_exptl_crystal_F_000 392
_exptl_crystal_size_max 0.25
_exptl_crystal_size_mid 0.23
_exptl_crystal_size_min 0.08
_refine_diff_density_max 0.328
_refine_diff_density_min -0.239
_refine_diff_density_rms 0.066
_refine_ls_extinction_method none
_refine_ls_goodness_of_fit_ref 1.135
_refine_ls_hydrogen_treatment constr
_refine_ls_matrix_type full
_refine_ls_number_parameters 237
_refine_ls_number_reflns 2880
_refine_ls_number_restraints 0
_refine_ls_restrained_S_all 1.135
_refine_ls_R_factor_all 0.1160
_refine_ls_R_factor_gt 0.0637
_refine_ls_shift/su_max 0.000
_refine_ls_shift/su_mean 0.000
_refine_ls_structure_factor_coef Fsqd
_refine_ls_weighting_details 'calc w=1/[\s^2^(Fo^2^)+(0.0696P)^2^+0.9620P] where P=(Fo^2^+2Fc^2^)/3'
_refine_ls_weighting_scheme calc
_refine_ls_wR_factor_gt 0.1697
_refine_ls_wR_factor_ref 0.1846
_reflns_number_gt 1871
_reflns_number_total 2880
_reflns_threshold_expression >2sigma(I)
_cod_data_source_file c0ce00048e.txt
_cod_data_source_block mb010210
_cod_original_sg_symbol_H-M P-1
_cod_database_code 7238320

loop_
_symmetry_equiv_pos_as_xyz
'x, y, z'
'-x, -y, -z'

loop_
_atom_site_label
_atom_site_type_symbol
_atom_site_fract_x
_atom_site_fract_y
_atom_site_fract_z
_atom_site_U_iso_or_equiv
_atom_site_adp_type
_atom_site_occupancy
_atom_site_symmetry_multiplicity
_atom_site_calc_flag
_atom_site_refinement_flags
N1 N 0.6089(7) 0.1218(3) 0.1616(2) 0.0253(8) Uani 1 1 d .
C2 C 0.7612(8) 0.0732(3) 0.0948(3) 0.0236(9) Uani 1 1 d .
O2 O 0.7981(6) 0.0973(2) 0.0137(2) 0.0302(7) Uani 1 1 d .
N3 N 0.8730(7) -0.0054(3) 0.1245(2) 0.0269(8) Uani 1 1 d .
H3 H 0.9736 -0.0350 0.0841 0.032 Uiso 1 1 calc R
C4 C 0.8420(9) -0.0423(3) 0.2119(3) 0.0290(10) Uani 1 1 d .
O4 O 0.9537(7) -0.1127(3) 0.2300(2) 0.0449(9) Uani 1 1 d .
C5 C 0.6699(9) 0.0115(3) 0.2739(3) 0.0282(10) Uani 1 1 d .
F5 F 0.6224(5) -0.0204(2) 0.36013(18) 0.0421(7) Uani 1 1 d .
C6 C 0.5640(8) 0.0901(3) 0.2506(3) 0.0283(10) Uani 1 1 d .
H6 H 0.4586 0.1241 0.2946 0.034 Uiso 1 1 calc R
C7 C 0.4918(8) 0.2117(3) 0.1409(3) 0.0283(10) Uani 1 1 d .
H7A H 0.3125 0.2067 0.1606 0.034 Uiso 1 1 calc R
H7B H 0.4635 0.2043 0.0649 0.034 Uiso 1 1 calc R
C8 C 0.6789(8) 0.3217(3) 0.2027(3) 0.0314(10) Uani 1 1 d .
H8A H 0.8352 0.3354 0.1691 0.038 Uiso 1 1 calc R
H8B H 0.7508 0.3217 0.2750 0.038 Uiso 1 1 calc R
C9 C 0.5250(9) 0.4132(4) 0.2075(3) 0.0342(11) Uani 1 1 d .
H9A H 0.3669 0.4000 0.2403 0.041 Uiso 1 1 calc R
H9B H 0.6478 0.4825 0.2501 0.041 Uiso 1 1 calc R
O10 O 0.4341(7) 0.4152(3) 0.1005(2) 0.0424(8) Uani 1 1 d .
H10 H 0.3901 0.4726 0.1021 0.064 Uiso 1 1 calc R
N11 N 0.1403(7) 0.7123(3) 0.3958(2) 0.0256(8) Uani 1 1 d .
C12 C 0.0885(8) 0.6255(3) 0.4356(3) 0.0270(10) Uani 1 1 d .
O12 O 0.1708(6) 0.5431(2) 0.4045(2) 0.0352(7) Uani 1 1 d .
N13 N -0.0638(7) 0.6373(3) 0.5145(2) 0.0287(8) Uani 1 1 d .
H13 H -0.0962 0.5838 0.5407 0.034 Uiso 1 1 calc R
C14 C -0.1701(9) 0.7248(4) 0.5563(3) 0.0313(10) Uani 1 1 d .
O14 O -0.3009(7) 0.7272(3) 0.6272(2) 0.0448(9) Uani 1 1 d .
C15 C -0.1073(9) 0.8100(3) 0.5077(3) 0.0273(9) Uani 1 1 d .
F15 F -0.2070(6) 0.8981(2) 0.5433(2) 0.0439(7) Uani 1 1 d .
C16 C 0.0395(9) 0.8021(3) 0.4318(3) 0.0288(10) Uani 1 1 d .
H16 H 0.0747 0.8590 0.4023 0.035 Uiso 1 1 calc R
C17 C 0.2779(8) 0.7021(3) 0.3036(3) 0.0281(10) Uani 1 1 d .
H17A H 0.4080 0.6566 0.3082 0.034 Uiso 1 1 calc R
H17B H 0.3817 0.7734 0.3063 0.034 Uiso 1 1 calc R
C18 C 0.0687(9) 0.6531(4) 0.1978(3) 0.0332(10) Uani 1 1 d .
H18A H 0.0044 0.5757 0.1861 0.040 Uiso 1 1 calc R
H18B H -0.0901 0.6850 0.2020 0.040 Uiso 1 1 calc R
C19 C 0.1865(9) 0.6709(4) 0.1036(3) 0.0364(11) Uani 1 1 d .
H19A H 0.0408 0.6445 0.0394 0.044 Uiso 1 1 calc R
H19B H 0.2605 0.7480 0.1162 0.044 Uiso 1 1 calc R
O20 O 0.3977(7) 0.6155(3) 0.0895(2) 0.0439(9) Uani 1 1 d .
H20 H 0.4265 0.6086 0.0290 0.066 Uiso 1 1 calc R

loop_
_atom_site_aniso_label
_atom_site_aniso_U_11
_atom_site_aniso_U_22
_atom_site_aniso_U_33
_atom_site_aniso_U_23
_atom_site_aniso_U_13
_atom_site_aniso_U_12
N1 0.0324(19) 0.024(2) 0.0251(17) 0.0101(15) 0.0102(14) 0.0125(15)
C2 0.027(2) 0.023(2) 0.024(2) 0.0069(18) 0.0060(17) 0.0119(18)
O2 0.0423(17) 0.0332(18) 0.0270(15) 0.0162(14) 0.0157(13) 0.0208(14)
N3 0.037(2) 0.024(2) 0.0278(18) 0.0097(15) 0.0163(15) 0.0187(15)
C4 0.044(3) 0.020(2) 0.028(2) 0.0100(19) 0.0109(19) 0.011(2)
O4 0.073(2) 0.040(2) 0.0430(19) 0.0253(17) 0.0252(16) 0.0360(18)
C5 0.042(2) 0.021(2) 0.027(2) 0.0118(19) 0.0146(18) 0.0095(19)
F5 0.0652(18) 0.0411(16) 0.0357(14) 0.0233(13) 0.0259(12) 0.0209(13)
C6 0.035(2) 0.026(2) 0.026(2) 0.0055(19) 0.0129(18) 0.0100(19)
C7 0.033(2) 0.025(2) 0.029(2) 0.0077(19) 0.0052(18) 0.0138(18)
C8 0.033(2) 0.030(3) 0.035(2) 0.016(2) 0.0058(18) 0.0088(19)
C9 0.042(3) 0.034(3) 0.030(2) 0.020(2) 0.0070(19) 0.003(2)
O10 0.070(2) 0.045(2) 0.0290(16) 0.0197(15) 0.0201(15) 0.0338(18)
N11 0.038(2) 0.022(2) 0.0219(17) 0.0106(15) 0.0105(14) 0.0101(15)
C12 0.036(2) 0.028(3) 0.021(2) 0.0117(19) 0.0076(17) 0.010(2)
O12 0.058(2) 0.0269(18) 0.0369(17) 0.0175(14) 0.0283(15) 0.0236(15)
N13 0.050(2) 0.0205(19) 0.0269(18) 0.0145(15) 0.0189(16) 0.0159(16)
C14 0.040(3) 0.034(3) 0.026(2) 0.013(2) 0.0099(19) 0.014(2)
O14 0.074(2) 0.042(2) 0.0417(18) 0.0238(16) 0.0399(17) 0.0321(17)
C15 0.043(3) 0.018(2) 0.025(2) 0.0063(18) 0.0113(18) 0.0160(19)
F15 0.0742(19) 0.0317(16) 0.0456(15) 0.0197(13) 0.0314(13) 0.0336(14)
C16 0.044(3) 0.022(2) 0.025(2) 0.0124(19) 0.0075(19) 0.0114(19)
C17 0.034(2) 0.029(2) 0.029(2) 0.0145(19) 0.0156(18) 0.0098(19)
C18 0.034(2) 0.039(3) 0.031(2) 0.013(2) 0.0105(19) 0.012(2)
C19 0.048(3) 0.041(3) 0.031(2) 0.017(2) 0.015(2) 0.024(2)
O20 0.061(2) 0.051(2) 0.0410(19) 0.0258(17) 0.0272(16) 0.0351(17)

loop_
_atom_type_symbol
_atom_type_description
_atom_type_scat_dispersion_real
_atom_type_scat_dispersion_imag
_atom_type_scat_source
C C 0.0033 0.0016 'International Tables Vol C Tables 4.2.6.8 and 6.1.1.4'
H H 0.0000 0.0000 'International Tables Vol C Tables 4.2.6.8 and 6.1.1.4'
N N 0.0061 0.0033 'International Tables Vol C Tables 4.2.6.8 and 6.1.1.4'
O O 0.0106 0.0060 'International Tables Vol C Tables 4.2.6.8 and 6.1.1.4'
F F 0.0171 0.0103 'International Tables Vol C Tables 4.2.6.8 and 6.1.1.4'

loop_
_geom_angle_atom_site_label_1
_geom_angle_atom_site_label_2
_geom_angle_atom_site_label_3
_geom_angle
C2 N1 C6 121.3(3)
C2 N1 C7 120.3(3)
C6 N1 C7 118.4(3)
O2 C2 N1 122.8(3)
O2 C2 N3 121.6(4)
N1 C2 N3 115.6(3)
C2 N3 C4 127.5(3)
C2 N3 H3 116.2
C4 N3 H3 116.2
O4 C4 N3 121.2(4)
O4 C4 C5 126.7(4)
N3 C4 C5 112.0(3)
C6 C5 F5 120.6(4)
C6 C5 C4 122.8(4)
F5 C5 C4 116.6(3)
C5 C6 N1 120.7(4)
C5 C6 H6 119.6
N1 C6 H6 119.6
N1 C7 C8 112.1(3)
N1 C7 H7A 109.2
C8 C7 H7A 109.2
N1 C7 H7B 109.2
C8 C7 H7B 109.2
H7A C7 H7B 107.9
C7 C8 C9 111.8(3)
C7 C8 H8A 109.3
C9 C8 H8A 109.3
C7 C8 H8B 109.3
C9 C8 H8B 109.3
H8A C8 H8B 107.9
O10 C9 C8 108.1(4)
O10 C9 H9A 110.1
C8 C9 H9A 110.1
O10 C9 H9B 110.1
C8 C9 H9B 110.1
H9A C9 H9B 108.4
C9 O10 H10 109.5
C16 N11 C12 121.2(3)
C16 N11 C17 119.7(3)
C12 N11 C17 118.7(3)
O12 C12 N11 123.2(4)
O12 C12 N13 121.5(3)
N11 C12 N13 115.3(4)
C14 N13 C12 127.5(3)
C14 N13 H13 116.3
C12 N13 H13 116.3
O14 C14 N13 122.1(4)
O14 C14 C15 125.4(4)
N13 C14 C15 112.5(4)
C16 C15 F15 121.8(4)
C16 C15 C14 122.0(4)
F15 C15 C14 116.2(3)
C15 C16 N11 121.6(4)
C15 C16 H16 119.2
N11 C16 H16 119.2
N11 C17 C18 111.5(3)
N11 C17 H17A 109.3
C18 C17 H17A 109.3
N11 C17 H17B 109.3
C18 C17 H17B 109.3
H17A C17 H17B 108.0
C19 C18 C17 112.9(4)
C19 C18 H18A 109.0
C17 C18 H18A 109.0
C19 C18 H18B 109.0
C17 C18 H18B 109.0
H18A C18 H18B 107.8
O20 C19 C18 109.7(3)
O20 C19 H19A 109.7
C18 C19 H19A 109.7
O20 C19 H19B 109.7
C18 C19 H19B 109.7
H19A C19 H19B 108.2
C19 O20 H20 109.5

loop_
_geom_bond_atom_site_label_1
_geom_bond_atom_site_label_2
_geom_bond_distance
N1 C2 1.367(5)
N1 C6 1.384(5)
N1 C7 1.482(5)
C2 O2 1.226(4)
C2 N3 1.377(5)
N3 C4 1.385(5)
N3 H3 0.8600
C4 O4 1.223(5)
C4 C5 1.435(6)
C5 C6 1.328(6)
C5 F5 1.353(4)
C6 H6 0.9300
C7 C8 1.509(6)
C7 H7A 0.9700
C7 H7B 0.9700
C8 C9 1.539(6)
C8 H8A 0.9700
C8 H8B 0.9700
C9 O10 1.429(5)
C9 H9A 0.9700
C9 H9B 0.9700
O10 H10 0.8200
N11 C16 1.370(5)
N11 C12 1.374(5)
N11 C17 1.481(5)
C12 O12 1.223(5)
C12 N13 1.379(5)
N13 C14 1.378(5)
N13 H13 0.8600
C14 O14 1.222(5)
C14 C15 1.438(6)
C15 C16 1.328(6)
C15 F15 1.347(5)
C16 H16 0.9300
C17 C18 1.518(6)
C17 H17A 0.9700
C17 H17B 0.9700
C18 C19 1.511(5)
C18 H18A 0.9700
C18 H18B 0.9700
C19 O20 1.402(5)
C19 H19A 0.9700
C19 H19B 0.9700
O20 H20 0.8200

loop_
_geom_hbond_atom_site_label_D
_geom_hbond_atom_site_label_H
_geom_hbond_atom_site_label_A
_geom_hbond_distance_DH
_geom_hbond_distance_HA
_geom_hbond_distance_DA
_geom_hbond_angle_DHA
_geom_hbond_site_symmetry_A
N3 H3 O2 0.86 1.98 2.836(4) 176.8 2_755
O10 H10 O20 0.82 1.92 2.710(4) 161.2 .
N13 H13 O12 0.86 1.98 2.841(4) 177.8 2_566
O20 H20 O10 0.82 1.92 2.729(4) 167.7 2_665

loop_
_geom_torsion_atom_site_label_1
_geom_torsion_atom_site_label_2
_geom_torsion_atom_site_label_3
_geom_torsion_atom_site_label_4
_geom_torsion
C6 N1 C2 O2 177.9(4)
C7 N1 C2 O2 -3.2(6)
C6 N1 C2 N3 -2.3(5)
C7 N1 C2 N3 176.6(3)
O2 C2 N3 C4 -178.2(4)
N1 C2 N3 C4 1.9(6)
C2 N3 C4 O4 -179.7(4)
C2 N3 C4 C5 0.3(6)
O4 C4 C5 C6 177.6(4)
N3 C4 C5 C6 -2.4(6)
O4 C4 C5 F5 -1.3(6)
N3 C4 C5 F5 178.8(3)
F5 C5 C6 N1 -179.1(3)
C4 C5 C6 N1 2.1(6)
C2 N1 C6 C5 0.4(6)
C7 N1 C6 C5 -178.5(4)
C2 N1 C7 C8 -94.5(4)
C6 N1 C7 C8 84.4(4)
N1 C7 C8 C9 -163.5(3)
C7 C8 C9 O10 -62.0(4)
C16 N11 C12 O12 178.8(4)
C17 N11 C12 O12 6.3(6)
C16 N11 C12 N13 -1.5(5)
C17 N11 C12 N13 -174.0(3)
O12 C12 N13 C14 -179.6(4)
N11 C12 N13 C14 0.7(6)
C12 N13 C14 O14 -179.3(4)
C12 N13 C14 C15 0.3(6)
O14 C14 C15 C16 179.1(4)
N13 C14 C15 C16 -0.5(6)
O14 C14 C15 F15 -1.2(6)
N13 C14 C15 F15 179.2(3)
F15 C15 C16 N11 -179.9(3)
C14 C15 C16 N11 -0.3(6)
C12 N11 C16 C15 1.3(6)
C17 N11 C16 C15 173.8(4)
C16 N11 C17 C18 -85.3(4)
C12 N11 C17 C18 87.3(4)
N11 C17 C18 C19 163.3(4)
C17 C18 C19 O20 64.9(5)
